data_8105685
loop_
_publ_author_name
'Cuihong, Zhang'
'Yuan, Ge'
'Xiaoping, Huo'
'Liguo, Yang'
'Xin, Li'
'Zongcheng, Miao'

_publ_section_title
;
 Crystal structure of tris(1-phenyl-1,2-propanedione-2-oximato-\k2
 N,O)cobalt(III), C27H24N3O6Co
;
_journal_issue 3
_journal_name_full 'Zeitschrift f\"ur Kristallographie - New Crystal Structures'
_journal_page_first 473
_journal_page_last 474
_journal_paper_doi 10.1515/ncrs-2018-0479
_journal_volume 234
_journal_year 2019
_chemical_formula_sum 'C27 H24 Co N3 O6'
_chemical_formula_weight 545.42
_space_group_crystal_system monoclinic
_space_group_IT_number 14
_space_group_name_Hall '-P 2ybc'
_space_group_name_H-M_alt 'P 1 21/c 1'
_atom_sites_solution_hydrogens geom
_cell_angle_alpha 90
_cell_angle_beta 109.071(9)
_cell_angle_gamma 90
_cell_formula_units_Z 4
_cell_length_a 11.309(3)
_cell_length_b 19.477(5)
_cell_length_c 11.615(3)
_cell_measurement_reflns_used 9101
_cell_measurement_temperature 293(2)
_cell_measurement_theta_max 28.27
_cell_measurement_theta_min 2.82
_cell_volume 2418.0(11)
_computing_structure_refinement 'SHELXL-2014/7 (Sheldrick, 2014)'
_diffrn_ambient_temperature 293(2)
_diffrn_measured_fraction_theta_full 0.997
_diffrn_measured_fraction_theta_max 0.997
_diffrn_measurement_device_type 'Bruker APEX-II CCD'
_diffrn_measurement_method '\f and \w scans'
_diffrn_radiation_type MoK\a
_diffrn_radiation_wavelength 0.71073
_diffrn_reflns_av_R_equivalents 0.0207
_diffrn_reflns_av_unetI/netI 0.0113
_diffrn_reflns_Laue_measured_fraction_full 0.997
_diffrn_reflns_Laue_measured_fraction_max 0.997
_diffrn_reflns_limit_h_max 13
_diffrn_reflns_limit_h_min -13
_diffrn_reflns_limit_k_max 23
_diffrn_reflns_limit_k_min -23
_diffrn_reflns_limit_l_max 13
_diffrn_reflns_limit_l_min -13
_diffrn_reflns_number 38447
_diffrn_reflns_point_group_measured_fraction_full 0.997
_diffrn_reflns_point_group_measured_fraction_max 0.997
_diffrn_reflns_theta_full 25.010
_diffrn_reflns_theta_max 25.010
_diffrn_reflns_theta_min 3.646
_exptl_absorpt_coefficient_mu 0.759
_exptl_absorpt_correction_T_max 0.7457
_exptl_absorpt_correction_T_min 0.6102
_exptl_absorpt_correction_type multi-scan
_exptl_absorpt_process_details sadabs
_exptl_crystal_colour red
_exptl_crystal_density_diffrn 1.498
_exptl_crystal_description Block
_exptl_crystal_F_000 1128
_exptl_crystal_size_max 0.10
_exptl_crystal_size_mid 0.08
_exptl_crystal_size_min 0.06
_refine_diff_density_max 0.346
_refine_diff_density_min -0.289
_refine_diff_density_rms 0.073
_refine_ls_extinction_coef .
_refine_ls_extinction_method none
_refine_ls_goodness_of_fit_ref 1.093
_refine_ls_hydrogen_treatment constr
_refine_ls_matrix_type full
_refine_ls_number_parameters 337
_refine_ls_number_reflns 4240
_refine_ls_number_restraints 0
_refine_ls_restrained_S_all 1.093
_refine_ls_R_factor_all 0.0323
_refine_ls_R_factor_gt 0.0296
_refine_ls_shift/su_max 0.001
_refine_ls_shift/su_mean 0.000
_refine_ls_structure_factor_coef Fsqd
_refine_ls_weighting_details 'w=1/[\s^2^(Fo^2^)+(0.0452P)^2^+1.0103P] where P=(Fo^2^+2Fc^2^)/3'
_refine_ls_weighting_scheme calc
_refine_ls_wR_factor_gt 0.0812
_refine_ls_wR_factor_ref 0.0845
_reflns_Friedel_coverage 0.000
_reflns_Friedel_fraction_full .
_reflns_Friedel_fraction_max .
_reflns_number_gt 3919
_reflns_number_total 4240
_reflns_threshold_expression 'I > 2\s(I)'
_cod_data_source_file suppl_ncrs-2018-0479_suppl.cif
_cod_data_source_block 123
_cod_original_sg_symbol_H-M 'P 21/c'
_cod_database_code 8105685
_shelx_space_group_comment
;
The symmetry employed for this shelxl refinement is uniquely defined
by the following loop, which should always be used as a source of
symmetry information in preference to the above space-group names.
They are only intended as comments.
;
_shelx_estimated_absorpt_t_min 0.610
_shelx_estimated_absorpt_t_max 0.746

loop_
_space_group_symop_operation_xyz
'x, y, z'
'-x, y+1/2, -z+1/2'
'-x, -y, -z'
'x, -y-1/2, z-1/2'

loop_
_atom_site_label
_atom_site_type_symbol
_atom_site_fract_x
_atom_site_fract_y
_atom_site_fract_z
_atom_site_U_iso_or_equiv
_atom_site_adp_type
_atom_site_occupancy
_atom_site_site_symmetry_order
_atom_site_calc_flag
_atom_site_refinement_flags_posn
_atom_site_refinement_flags_adp
_atom_site_refinement_flags_occupancy
_atom_site_disorder_assembly
_atom_site_disorder_group
Co1 Co 0.85316(2) 0.11780(2) 0.35469(2) 0.03228(10) Uani 1 1 d . . . . .
O1 O 1.00135(12) 0.13107(6) 0.49349(11) 0.0361(3) Uani 1 1 d . . . . .
O2 O 0.88545(15) 0.20474(8) 0.17625(13) 0.0599(4) Uani 1 1 d . . . . .
O3 O 0.93222(11) 0.04504(6) 0.29438(10) 0.0357(3) Uani 1 1 d . . . . .
O4 O 0.61910(13) 0.13382(8) 0.17691(14) 0.0532(4) Uani 1 1 d . . . . .
O5 O 0.75114(14) 0.24365(6) 0.38475(13) 0.0488(3) Uani 1 1 d . . . . .
O6 O 0.78811(11) 0.05412(6) 0.44362(11) 0.0344(3) Uani 1 1 d . . . . .
N1 N 0.93226(15) 0.18253(8) 0.28302(14) 0.0410(4) Uani 1 1 d . . . . .
N2 N 0.72124(14) 0.10204(8) 0.20801(14) 0.0393(3) Uani 1 1 d . . . . .
N3 N 0.76138(13) 0.18163(7) 0.41373(13) 0.0350(3) Uani 1 1 d . . . . .
C1 C 1.20322(17) 0.17829(10) 0.56864(19) 0.0450(5) Uani 1 1 d . . . . .
C2 C 1.2794(2) 0.23622(13) 0.5796(3) 0.0648(7) Uani 1 1 d . . . . .
H2 H 1.2560 0.2718 0.5234 0.078 Uiso 1 1 calc R U . . .
C3 C 1.3935(2) 0.23941(17) 0.6788(3) 0.0840(10) Uani 1 1 d . . . . .
H3 H 1.4463 0.2770 0.6860 0.101 Uiso 1 1 calc R U . . .
C4 C 1.4269(2) 0.18808(19) 0.7635(3) 0.0853(10) Uani 1 1 d . . . . .
H4 H 1.5015 0.1910 0.8281 0.102 Uiso 1 1 calc R U . . .
C5 C 1.3511(2) 0.13291(15) 0.7533(3) 0.0721(7) Uani 1 1 d . . . . .
H5 H 1.3737 0.0985 0.8119 0.087 Uiso 1 1 calc R U . . .
C6 C 1.2405(2) 0.12706(12) 0.6567(2) 0.0519(5) Uani 1 1 d . . . . .
H6 H 1.1905 0.0884 0.6506 0.062 Uiso 1 1 calc R U . . .
C7 C 1.08132(16) 0.17002(9) 0.47006(17) 0.0374(4) Uani 1 1 d . . . . .
C8 C 1.04865(18) 0.20016(9) 0.35243(19) 0.0428(4) Uani 1 1 d . . . . .
C9 C 1.1254(2) 0.24358(12) 0.2975(3) 0.0658(7) Uani 1 1 d . . . . .
H9A H 1.0962 0.2378 0.2107 0.099 Uiso 1 1 calc R U . . .
H9B H 1.2116 0.2299 0.3297 0.099 Uiso 1 1 calc R U . . .
H9C H 1.1178 0.2909 0.3170 0.099 Uiso 1 1 calc R U . . .
C10 C 0.91793(16) -0.03330(9) 0.13723(16) 0.0367(4) Uani 1 1 d . . . . .
C11 C 1.01071(17) -0.07356(10) 0.21723(17) 0.0424(4) Uani 1 1 d . . . . .
H11 H 1.0332 -0.0659 0.3007 0.051 Uiso 1 1 calc R U . . .
C12 C 1.0695(2) -0.12468(10) 0.1740(2) 0.0507(5) Uani 1 1 d . . . . .
H12 H 1.1314 -0.1511 0.2284 0.061 Uiso 1 1 calc R U . . .
C13 C 1.0370(2) -0.13691(11) 0.0503(2) 0.0512(5) Uani 1 1 d . . . . .
H13 H 1.0770 -0.1713 0.0214 0.061 Uiso 1 1 calc R U . . .
C14 C 0.9452(2) -0.09795(11) -0.02947(19) 0.0532(5) Uani 1 1 d . . . . .
H14 H 0.9232 -0.1061 -0.1127 0.064 Uiso 1 1 calc R U . . .
C15 C 0.8849(2) -0.04661(11) 0.01251(18) 0.0482(5) Uani 1 1 d . . . . .
H15 H 0.8222 -0.0209 -0.0425 0.058 Uiso 1 1 calc R U . . .
C16 C 0.86540(16) 0.02350(9) 0.18961(15) 0.0353(4) Uani 1 1 d . . . . .
C17 C 0.74568(17) 0.05470(10) 0.13459(17) 0.0423(4) Uani 1 1 d . . . . .
C18 C 0.6506(2) 0.04153(16) 0.0124(2) 0.0760(8) Uani 1 1 d . . . . .
H18A H 0.6736 0.0660 -0.0489 0.114 Uiso 1 1 calc R U . . .
H18B H 0.5700 0.0569 0.0125 0.114 Uiso 1 1 calc R U . . .
H18C H 0.6472 -0.0068 -0.0049 0.114 Uiso 1 1 calc R U . . .
C19 C 0.67859(15) 0.03677(8) 0.58067(14) 0.0318(3) Uani 1 1 d . . . . .
C20 C 0.73713(18) -0.02688(10) 0.61056(17) 0.0424(4) Uani 1 1 d . . . . .
H20 H 0.8055 -0.0375 0.5861 0.051 Uiso 1 1 calc R U . . .
C21 C 0.6945(2) -0.07406(11) 0.6761(2) 0.0531(5) Uani 1 1 d . . . . .
H21 H 0.7345 -0.1163 0.6958 0.064 Uiso 1 1 calc R U . . .
C22 C 0.5929(2) -0.05927(11) 0.71275(18) 0.0508(5) Uani 1 1 d . . . . .
H22 H 0.5641 -0.0914 0.7566 0.061 Uiso 1 1 calc R U . . .
C23 C 0.53463(19) 0.00304(11) 0.68405(18) 0.0470(5) Uani 1 1 d . . . . .
H23 H 0.4662 0.0131 0.7088 0.056 Uiso 1 1 calc R U . . .
C24 C 0.57629(17) 0.05134(10) 0.61857(16) 0.0389(4) Uani 1 1 d . . . . .
H24 H 0.5360 0.0935 0.5999 0.047 Uiso 1 1 calc R U . . .
C25 C 0.72486(14) 0.08301(8) 0.50316(14) 0.0308(3) Uani 1 1 d . . . . .
C26 C 0.70598(15) 0.15528(9) 0.49066(15) 0.0331(4) Uani 1 1 d . . . . .
C27 C 0.63657(19) 0.20187(10) 0.54813(19) 0.0449(4) Uani 1 1 d . . . . .
H27A H 0.6668 0.2480 0.5487 0.067 Uiso 1 1 calc R U . . .
H27B H 0.6493 0.1872 0.6302 0.067 Uiso 1 1 calc R U . . .
H27C H 0.5489 0.2004 0.5024 0.067 Uiso 1 1 calc R U . . .

loop_
_atom_site_aniso_label
_atom_site_aniso_U_11
_atom_site_aniso_U_22
_atom_site_aniso_U_33
_atom_site_aniso_U_23
_atom_site_aniso_U_13
_atom_site_aniso_U_12
Co1 0.03285(15) 0.03395(15) 0.03486(15) 0.00019(9) 0.01764(11) -0.00006(9)
O1 0.0361(6) 0.0390(6) 0.0377(6) -0.0016(5) 0.0183(5) -0.0069(5)
O2 0.0716(10) 0.0676(10) 0.0485(8) 0.0205(7) 0.0304(7) 0.0078(8)
O3 0.0338(6) 0.0414(7) 0.0339(6) -0.0017(5) 0.0138(5) 0.0034(5)
O4 0.0369(7) 0.0633(9) 0.0583(9) -0.0010(7) 0.0141(6) 0.0160(7)
O5 0.0641(9) 0.0304(7) 0.0611(8) 0.0039(6) 0.0331(7) 0.0009(6)
O6 0.0353(6) 0.0320(6) 0.0426(6) -0.0021(5) 0.0218(5) -0.0003(5)
N1 0.0513(9) 0.0385(8) 0.0429(8) 0.0061(7) 0.0289(7) 0.0058(7)
N2 0.0340(8) 0.0436(8) 0.0425(8) 0.0027(7) 0.0156(7) 0.0047(7)
N3 0.0374(8) 0.0308(7) 0.0399(8) -0.0008(6) 0.0166(6) -0.0017(6)
C1 0.0383(10) 0.0455(11) 0.0609(12) -0.0226(9) 0.0295(9) -0.0080(8)
C2 0.0580(13) 0.0593(14) 0.0917(18) -0.0335(13) 0.0445(13) -0.0217(11)
C3 0.0520(14) 0.087(2) 0.128(3) -0.070(2) 0.0508(17) -0.0349(14)
C4 0.0456(14) 0.102(2) 0.102(2) -0.048(2) 0.0148(14) 0.0038(15)
C5 0.0497(13) 0.0849(18) 0.0719(16) -0.0272(14) 0.0063(12) 0.0127(13)
C6 0.0430(11) 0.0555(12) 0.0571(13) -0.0156(10) 0.0164(9) 0.0028(9)
C7 0.0396(9) 0.0310(9) 0.0504(10) -0.0089(7) 0.0269(8) -0.0031(7)
C8 0.0470(11) 0.0354(9) 0.0592(11) 0.0015(8) 0.0356(9) -0.0019(8)
C9 0.0723(15) 0.0544(13) 0.0939(18) 0.0153(12) 0.0589(15) -0.0039(11)
C10 0.0364(9) 0.0370(9) 0.0392(9) -0.0009(7) 0.0159(7) -0.0013(7)
C11 0.0416(10) 0.0430(10) 0.0416(10) -0.0028(8) 0.0124(8) 0.0011(8)
C12 0.0490(12) 0.0442(11) 0.0567(12) 0.0010(9) 0.0142(10) 0.0103(9)
C13 0.0585(13) 0.0408(10) 0.0608(13) -0.0077(9) 0.0286(10) 0.0049(9)
C14 0.0689(14) 0.0523(12) 0.0429(11) -0.0067(9) 0.0242(10) 0.0056(11)
C15 0.0549(12) 0.0508(11) 0.0396(10) 0.0012(8) 0.0164(9) 0.0107(9)
C16 0.0355(9) 0.0379(9) 0.0357(9) 0.0012(7) 0.0161(7) -0.0007(7)
C17 0.0370(9) 0.0481(11) 0.0414(10) -0.0056(8) 0.0120(8) 0.0027(8)
C18 0.0492(13) 0.101(2) 0.0631(15) -0.0286(14) -0.0026(11) 0.0191(13)
C19 0.0304(8) 0.0340(9) 0.0312(8) -0.0032(7) 0.0106(7) -0.0040(7)
C20 0.0399(10) 0.0409(10) 0.0493(10) 0.0029(8) 0.0188(8) 0.0027(8)
C21 0.0571(12) 0.0419(11) 0.0599(13) 0.0135(9) 0.0183(10) 0.0052(9)
C22 0.0609(13) 0.0502(12) 0.0458(11) 0.0071(9) 0.0236(10) -0.0114(10)
C23 0.0474(11) 0.0555(12) 0.0474(11) -0.0041(9) 0.0282(9) -0.0074(9)
C24 0.0390(9) 0.0389(9) 0.0427(10) -0.0017(8) 0.0189(8) -0.0012(8)
C25 0.0261(8) 0.0342(9) 0.0328(8) -0.0036(7) 0.0105(6) -0.0025(6)
C26 0.0320(8) 0.0334(9) 0.0364(9) -0.0032(7) 0.0147(7) -0.0023(7)
C27 0.0518(11) 0.0358(10) 0.0561(11) -0.0046(8) 0.0297(9) 0.0025(8)

loop_
_atom_type_symbol
_atom_type_description
_atom_type_scat_dispersion_real
_atom_type_scat_dispersion_imag
_atom_type_scat_source
C C 0.0033 0.0016 'International Tables Vol C Tables 4.2.6.8 and 6.1.1.4'
H H 0.0000 0.0000 'International Tables Vol C Tables 4.2.6.8 and 6.1.1.4'
Co Co 0.3494 0.9721 'International Tables Vol C Tables 4.2.6.8 and 6.1.1.4'
N N 0.0061 0.0033 'International Tables Vol C Tables 4.2.6.8 and 6.1.1.4'
O O 0.0106 0.0060 'International Tables Vol C Tables 4.2.6.8 and 6.1.1.4'

loop_
_geom_angle_atom_site_label_1
_geom_angle_atom_site_label_2
_geom_angle_atom_site_label_3
_geom_angle
_geom_angle_site_symmetry_1
_geom_angle_site_symmetry_3
N3 Co1 N2 93.95(7) . .
N3 Co1 N1 96.69(7) . .
N2 Co1 N1 93.40(7) . .
N3 Co1 O6 82.89(6) . .
N2 Co1 O6 92.98(6) . .
N1 Co1 O6 173.62(6) . .
N3 Co1 O3 173.39(6) . .
N2 Co1 O3 82.87(6) . .
N1 Co1 O3 89.31(6) . .
O6 Co1 O3 91.46(5) . .
N3 Co1 O1 92.23(6) . .
N2 Co1 O1 173.00(6) . .
N1 Co1 O1 82.61(6) . .
O6 Co1 O1 91.03(5) . .
O3 Co1 O1 91.31(5) . .
C7 O1 Co1 112.63(12) . .
C16 O3 Co1 112.85(11) . .
C25 O6 Co1 112.95(11) . .
O2 N1 C8 121.24(16) . .
O2 N1 Co1 123.89(14) . .
C8 N1 Co1 114.71(12) . .
O4 N2 C17 121.08(16) . .
O4 N2 Co1 124.14(13) . .
C17 N2 Co1 114.74(12) . .
O5 N3 C26 121.61(14) . .
O5 N3 Co1 123.56(11) . .
C26 N3 Co1 114.82(11) . .
C6 C1 C2 118.8(2) . .
C6 C1 C7 118.06(17) . .
C2 C1 C7 123.1(2) . .
C1 C2 C3 118.5(3) . .
C1 C2 H2 120.7 . .
C3 C2 H2 120.7 . .
C4 C3 C2 121.0(2) . .
C4 C3 H3 119.5 . .
C2 C3 H3 119.5 . .
C5 C4 C3 120.0(3) . .
C5 C4 H4 120.0 . .
C3 C4 H4 120.0 . .
C4 C5 C6 120.9(3) . .
C4 C5 H5 119.5 . .
C6 C5 H5 119.5 . .
C5 C6 C1 120.8(2) . .
C5 C6 H6 119.6 . .
C1 C6 H6 119.6 . .
O1 C7 C8 118.11(17) . .
O1 C7 C1 116.37(17) . .
C8 C7 C1 125.50(16) . .
N1 C8 C7 111.54(15) . .
N1 C8 C9 118.68(19) . .
C7 C8 C9 129.7(2) . .
C8 C9 H9A 109.5 . .
C8 C9 H9B 109.5 . .
H9A C9 H9B 109.5 . .
C8 C9 H9C 109.5 . .
H9A C9 H9C 109.5 . .
H9B C9 H9C 109.5 . .
C11 C10 C15 118.36(17) . .
C11 C10 C16 117.60(16) . .
C15 C10 C16 123.95(17) . .
C12 C11 C10 120.70(18) . .
C12 C11 H11 119.6 . .
C10 C11 H11 119.6 . .
C11 C12 C13 120.44(19) . .
C11 C12 H12 119.8 . .
C13 C12 H12 119.8 . .
C14 C13 C12 119.47(19) . .
C14 C13 H13 120.3 . .
C12 C13 H13 120.3 . .
C13 C14 C15 120.81(19) . .
C13 C14 H14 119.6 . .
C15 C14 H14 119.6 . .
C14 C15 C10 120.20(19) . .
C14 C15 H15 119.9 . .
C10 C15 H15 119.9 . .
O3 C16 C17 117.76(16) . .
O3 C16 C10 116.52(15) . .
C17 C16 C10 125.69(16) . .
N2 C17 C16 111.64(16) . .
N2 C17 C18 119.11(17) . .
C16 C17 C18 129.25(18) . .
C17 C18 H18A 109.5 . .
C17 C18 H18B 109.5 . .
H18A C18 H18B 109.5 . .
C17 C18 H18C 109.5 . .
H18A C18 H18C 109.5 . .
H18B C18 H18C 109.5 . .
C24 C19 C20 118.52(16) . .
C24 C19 C25 124.13(15) . .
C20 C19 C25 117.23(15) . .
C21 C20 C19 120.48(17) . .
C21 C20 H20 119.8 . .
C19 C20 H20 119.8 . .
C20 C21 C22 120.57(19) . .
C20 C21 H21 119.7 . .
C22 C21 H21 119.7 . .
C23 C22 C21 119.51(18) . .
C23 C22 H22 120.2 . .
C21 C22 H22 120.2 . .
C22 C23 C24 120.85(18) . .
C22 C23 H23 119.6 . .
C24 C23 H23 119.6 . .
C23 C24 C19 120.07(18) . .
C23 C24 H24 120.0 . .
C19 C24 H24 120.0 . .
O6 C25 C26 118.19(14) . .
O6 C25 C19 115.60(14) . .
C26 C25 C19 126.21(14) . .
N3 C26 C25 110.92(14) . .
N3 C26 C27 119.39(15) . .
C25 C26 C27 129.70(15) . .
C26 C27 H27A 109.5 . .
C26 C27 H27B 109.5 . .
H27A C27 H27B 109.5 . .
C26 C27 H27C 109.5 . .
H27A C27 H27C 109.5 . .
H27B C27 H27C 109.5 . .

loop_
_geom_bond_atom_site_label_1
_geom_bond_atom_site_label_2
_geom_bond_distance
_geom_bond_site_symmetry_2
Co1 N3 1.8864(15) .
Co1 N2 1.8872(16) .
Co1 N1 1.8892(15) .
Co1 O6 1.9087(12) .
Co1 O3 1.9255(12) .
Co1 O1 1.9259(13) .
O1 C7 1.276(2) .
O2 N1 1.256(2) .
O3 C16 1.276(2) .
O4 N2 1.255(2) .
O5 N3 1.2492(19) .
O6 C25 1.277(2) .
N1 C8 1.344(3) .
N2 C17 1.344(2) .
N3 C26 1.349(2) .
C1 C6 1.392(3) .
C1 C2 1.400(3) .
C1 C7 1.485(3) .
C2 C3 1.423(4) .
C2 H2 0.9300 .
C3 C4 1.367(5) .
C3 H3 0.9300 .
C4 C5 1.355(4) .
C4 H4 0.9300 .
C5 C6 1.385(3) .
C5 H5 0.9300 .
C6 H6 0.9300 .
C7 C8 1.421(3) .
C8 C9 1.496(3) .
C9 H9A 0.9600 .
C9 H9B 0.9600 .
C9 H9C 0.9600 .
C10 C11 1.394(3) .
C10 C15 1.397(3) .
C10 C16 1.478(2) .
C11 C12 1.380(3) .
C11 H11 0.9300 .
C12 C13 1.382(3) .
C12 H12 0.9300 .
C13 C14 1.372(3) .
C13 H13 0.9300 .
C14 C15 1.386(3) .
C14 H14 0.9300 .
C15 H15 0.9300 .
C16 C17 1.430(3) .
C17 C18 1.496(3) .
C18 H18A 0.9600 .
C18 H18B 0.9600 .
C18 H18C 0.9600 .
C19 C24 1.395(2) .
C19 C20 1.395(3) .
C19 C25 1.484(2) .
C20 C21 1.377(3) .
C20 H20 0.9300 .
C21 C22 1.380(3) .
C21 H21 0.9300 .
C22 C23 1.369(3) .
C22 H22 0.9300 .
C23 C24 1.386(3) .
C23 H23 0.9300 .
C24 H24 0.9300 .
C25 C26 1.424(2) .
C26 C27 1.493(2) .
C27 H27A 0.9600 .
C27 H27B 0.9600 .
C27 H27C 0.9600 .

loop_
_geom_hbond_atom_site_label_D
_geom_hbond_atom_site_label_H
_geom_hbond_atom_site_label_A
_geom_hbond_distance_DH
_geom_hbond_distance_HA
_geom_hbond_distance_DA
_geom_hbond_angle_DHA
_geom_hbond_site_symmetry_A
C27 H27A O2 0.96 2.60 3.272(3) 127.3 4_566

loop_
_geom_torsion_atom_site_label_1
_geom_torsion_atom_site_label_2
_geom_torsion_atom_site_label_3
_geom_torsion_atom_site_label_4
_geom_torsion
_geom_torsion_site_symmetry_1
_geom_torsion_site_symmetry_2
_geom_torsion_site_symmetry_3
_geom_torsion_site_symmetry_4
N3 Co1 N1 O2 -87.40(15) . . . .
N2 Co1 N1 O2 6.98(15) . . . .
O3 Co1 N1 O2 89.80(15) . . . .
O1 Co1 N1 O2 -178.79(15) . . . .
N3 Co1 N1 C8 97.14(13) . . . .
N2 Co1 N1 C8 -168.47(13) . . . .
O3 Co1 N1 C8 -85.66(13) . . . .
O1 Co1 N1 C8 5.75(13) . . . .
N3 Co1 N2 O4 4.55(16) . . . .
N1 Co1 N2 O4 -92.40(16) . . . .
O6 Co1 N2 O4 87.63(15) . . . .
O3 Co1 N2 O4 178.73(16) . . . .
N3 Co1 N2 C17 -177.58(14) . . . .
N1 Co1 N2 C17 85.47(14) . . . .
O6 Co1 N2 C17 -94.51(14) . . . .
O3 Co1 N2 C17 -3.41(13) . . . .
N2 Co1 N3 O5 -83.07(15) . . . .
N1 Co1 N3 O5 10.83(15) . . . .
O6 Co1 N3 O5 -175.59(15) . . . .
O1 Co1 N3 O5 93.65(14) . . . .
N2 Co1 N3 C26 96.72(13) . . . .
N1 Co1 N3 C26 -169.39(13) . . . .
O6 Co1 N3 C26 4.20(12) . . . .
O1 Co1 N3 C26 -86.56(12) . . . .
C6 C1 C2 C3 1.6(3) . . . .
C7 C1 C2 C3 178.99(18) . . . .
C1 C2 C3 C4 -1.8(3) . . . .
C2 C3 C4 C5 0.4(4) . . . .
C3 C4 C5 C6 1.0(4) . . . .
C4 C5 C6 C1 -1.1(4) . . . .
C2 C1 C6 C5 -0.3(3) . . . .
C7 C1 C6 C5 -177.77(18) . . . .
Co1 O1 C7 C8 3.51(19) . . . .
Co1 O1 C7 C1 -174.85(11) . . . .
C6 C1 C7 O1 23.3(2) . . . .
C2 C1 C7 O1 -154.11(17) . . . .
C6 C1 C7 C8 -154.96(18) . . . .
C2 C1 C7 C8 27.7(3) . . . .
O2 N1 C8 C7 179.08(16) . . . .
Co1 N1 C8 C7 -5.33(19) . . . .
O2 N1 C8 C9 -3.8(3) . . . .
Co1 N1 C8 C9 171.80(15) . . . .
O1 C7 C8 N1 1.1(2) . . . .
C1 C7 C8 N1 179.31(16) . . . .
O1 C7 C8 C9 -175.62(19) . . . .
C1 C7 C8 C9 2.6(3) . . . .
C15 C10 C11 C12 0.9(3) . . . .
C16 C10 C11 C12 -175.87(18) . . . .
C10 C11 C12 C13 -0.2(3) . . . .
C11 C12 C13 C14 -0.3(3) . . . .
C12 C13 C14 C15 0.0(3) . . . .
C13 C14 C15 C10 0.7(3) . . . .
C11 C10 C15 C14 -1.1(3) . . . .
C16 C10 C15 C14 175.38(19) . . . .
Co1 O3 C16 C17 -0.6(2) . . . .
Co1 O3 C16 C10 -178.92(11) . . . .
C11 C10 C16 O3 21.0(2) . . . .
C15 C10 C16 O3 -155.50(18) . . . .
C11 C10 C16 C17 -157.16(18) . . . .
C15 C10 C16 C17 26.3(3) . . . .
O4 N2 C17 C16 -178.17(16) . . . .
Co1 N2 C17 C16 3.9(2) . . . .
O4 N2 C17 C18 1.9(3) . . . .
Co1 N2 C17 C18 -176.07(18) . . . .
O3 C16 C17 N2 -2.2(2) . . . .
C10 C16 C17 N2 176.02(16) . . . .
O3 C16 C17 C18 177.8(2) . . . .
C10 C16 C17 C18 -4.0(3) . . . .
C24 C19 C20 C21 0.0(3) . . . .
C25 C19 C20 C21 -176.16(17) . . . .
C19 C20 C21 C22 0.3(3) . . . .
C20 C21 C22 C23 -0.3(3) . . . .
C21 C22 C23 C24 0.1(3) . . . .
C22 C23 C24 C19 0.2(3) . . . .
C20 C19 C24 C23 -0.2(3) . . . .
C25 C19 C24 C23 175.65(16) . . . .
Co1 O6 C25 C26 3.31(18) . . . .
Co1 O6 C25 C19 -176.19(10) . . . .
C24 C19 C25 O6 -157.07(16) . . . .
C20 C19 C25 O6 18.8(2) . . . .
C24 C19 C25 C26 23.5(3) . . . .
C20 C19 C25 C26 -160.62(17) . . . .
O5 N3 C26 C25 176.30(15) . . . .
Co1 N3 C26 C25 -3.49(18) . . . .
O5 N3 C26 C27 -3.4(2) . . . .
Co1 N3 C26 C27 176.77(13) . . . .
O6 C25 C26 N3 0.1(2) . . . .
C19 C25 C26 N3 179.51(15) . . . .
O6 C25 C26 C27 179.76(17) . . . .
C19 C25 C26 C27 -0.8(3) . . . .
